data_2203383
loop_
_publ_author_name
'Crockett, Rowena'
'Forrester, Alexander R.'
'Howie, R. Alan'

_publ_section_title
;
 1,3-Diacetyl-4-imidazolin-2-one
;
_journal_issue 4
_journal_name_full 'Acta Crystallographica Section E'
_journal_page_first o558
_journal_page_last o560
_journal_paper_doi 10.1107/S1600536804005756
_journal_volume 60
_journal_year 2004
_chemical_formula_iupac 'C7 H8 N2 O3'
_chemical_formula_moiety 'C7 H8 N2 O3'
_chemical_formula_sum 'C7 H8 N2 O3'
_chemical_formula_weight 168.15
_chemical_melting_point '379 (lit. 379)'
_chemical_name_common N,N'-diacetyl-1,3-diazo-2-one
_chemical_name_systematic
;
1,3-diacetyl-4-imidazolin-2-one
;
_space_group_IT_number 33
_symmetry_cell_setting orthorhombic
_symmetry_space_group_name_Hall 'P 2c -2n'
_symmetry_space_group_name_H-M 'P n a 21'
_atom_sites_solution_hydrogens geom
_atom_sites_solution_primary direct
_atom_sites_solution_secondary difmap
_audit_creation_method SHELXL-97
_cell_angle_alpha 90.00
_cell_angle_beta 90.00
_cell_angle_gamma 90.00
_cell_formula_units_Z 4
_cell_length_a 8.156(4)
_cell_length_b 18.251(5)
_cell_length_c 5.172(7)
_cell_measurement_reflns_used 14
_cell_measurement_temperature 298(2)
_cell_measurement_theta_max 10.3
_cell_measurement_theta_min 7.6
_cell_volume 769.9(11)
_computing_cell_refinement 'Nicolet P3 Software'
_computing_data_collection 'Nicolet P3 Software (Nicolet, 1980)'
_computing_data_reduction 'RDNIC (Howie, 1980)'
_computing_molecular_graphics 'Ortep3 for Windows (Farrugia. 1997)'
_computing_publication_material 'SHELXL97 and PLATON (Spek, 2003)'
_computing_structure_refinement 'SHELXL97 (Sheldrick, 1997)'
_computing_structure_solution 'SHELXS86 (Sheldrick, 1990)'
_diffrn_ambient_temperature 298(2)
_diffrn_measured_fraction_theta_full 1.000
_diffrn_measured_fraction_theta_max 1.000
_diffrn_measurement_device_type 'Nicolet P3 four circle'
_diffrn_measurement_method \q-2\q
_diffrn_radiation_monochromator graphite
_diffrn_radiation_source 'normal-focus sealed tube'
_diffrn_radiation_type MoK\a
_diffrn_radiation_wavelength 0.71073
_diffrn_reflns_av_R_equivalents 0.0000
_diffrn_reflns_av_sigmaI/netI 0.1652
_diffrn_reflns_limit_h_max 10
_diffrn_reflns_limit_h_min 0
_diffrn_reflns_limit_k_max 23
_diffrn_reflns_limit_k_min 0
_diffrn_reflns_limit_l_max 6
_diffrn_reflns_limit_l_min 0
_diffrn_reflns_number 990
_diffrn_reflns_theta_full 27.55
_diffrn_reflns_theta_max 27.55
_diffrn_reflns_theta_min 2.23
_diffrn_standards_decay_% 0
_diffrn_standards_interval_count 50
_diffrn_standards_number 2
_exptl_absorpt_coefficient_mu 0.115
_exptl_absorpt_correction_type none
_exptl_crystal_colour colourless
_exptl_crystal_density_diffrn 1.451
_exptl_crystal_density_method 'not measured'
_exptl_crystal_description block
_exptl_crystal_F_000 352
_exptl_crystal_size_max 0.50
_exptl_crystal_size_mid 0.40
_exptl_crystal_size_min 0.30
_refine_diff_density_max 0.181
_refine_diff_density_min -0.171
_refine_ls_extinction_method none
_refine_ls_goodness_of_fit_ref 1.014
_refine_ls_hydrogen_treatment constr
_refine_ls_matrix_type full
_refine_ls_number_parameters 111
_refine_ls_number_reflns 990
_refine_ls_number_restraints 1
_refine_ls_restrained_S_all 1.014
_refine_ls_R_factor_all 0.1073
_refine_ls_R_factor_gt 0.0558
_refine_ls_shift/su_max 0.000
_refine_ls_shift/su_mean 0.000
_refine_ls_structure_factor_coef Fsqd
_refine_ls_weighting_details 'calc w=1/[\s^2^(Fo^2^)+(0.0435P)^2^] where P=(Fo^2^+2Fc^2^)/3'
_refine_ls_weighting_scheme calc
_refine_ls_wR_factor_gt 0.0985
_refine_ls_wR_factor_ref 0.1132
_reflns_number_gt 621
_reflns_number_total 990
_reflns_threshold_expression I>2\s(I)
_cod_data_source_file bt6425.cif
_cod_data_source_block I
_cod_database_code 2203383
_cod_database_fobs_code 2203383

loop_
_symmetry_equiv_pos_as_xyz
'x, y, z'
'-x+1/2, y+1/2, z+1/2'
'x+1/2, -y+1/2, z'
'-x, -y, z+1/2'

loop_
_atom_site_label
_atom_site_fract_x
_atom_site_fract_y
_atom_site_fract_z
_atom_site_U_iso_or_equiv
_atom_site_adp_type
_atom_site_calc_flag
_atom_site_refinement_flags
_atom_site_occupancy
_atom_site_type_symbol
O1 0.8759(4) 0.00337(15) 0.2277(7) 0.0721(12) Uani d . 1 O
O2 0.7257(3) 0.19844(14) -0.1424(7) 0.0548(8) Uani d . 1 O
O3 0.9703(4) 0.35970(14) 0.2903(6) 0.0582(9) Uani d . 1 O
N1 0.8722(4) 0.12506(16) 0.1516(8) 0.0443(9) Uani d . 1 N
N2 0.9021(4) 0.24430(15) 0.1767(7) 0.0378(8) Uani d . 1 N
C1 0.8238(5) 0.0516(2) 0.0934(10) 0.0545(14) Uani d . 1 C
C2 0.8199(5) 0.1905(2) 0.0349(9) 0.0406(10) Uani d . 1 C
C3 0.7135(5) 0.0402(2) -0.1319(12) 0.0672(14) Uani d . 1 C
H3A 0.7773 0.0389 -0.2877 0.101 Uiso calc R 1 H
H3B 0.6359 0.0797 -0.1412 0.101 Uiso calc R 1 H
H3C 0.6560 -0.0054 -0.1121 0.101 Uiso calc R 1 H
C4 0.9979(4) 0.2123(2) 0.3726(9) 0.0416(9) Uani d . 1 C
H4 1.0627 0.2371 0.4918 0.050 Uiso calc R 1 H
C5 0.9790(5) 0.1406(2) 0.3565(10) 0.0458(11) Uani d . 1 C
H5 1.0284 0.1062 0.4636 0.055 Uiso calc R 1 H
C6 0.8982(5) 0.3217(2) 0.1381(9) 0.0448(11) Uani d . 1 C
C7 0.8084(5) 0.3501(2) -0.0906(10) 0.0556(13) Uani d . 1 C
H7A 0.8094 0.4027 -0.0879 0.083 Uiso calc R 1 H
H7B 0.6971 0.3329 -0.0861 0.083 Uiso calc R 1 H
H7C 0.8606 0.3330 -0.2457 0.083 Uiso calc R 1 H

loop_
_atom_site_aniso_label
_atom_site_aniso_U_11
_atom_site_aniso_U_22
_atom_site_aniso_U_33
_atom_site_aniso_U_12
_atom_site_aniso_U_13
_atom_site_aniso_U_23
O1 0.104(3) 0.0356(14) 0.077(3) -0.0005(18) 0.000(2) 0.0069(18)
O2 0.0523(16) 0.0546(17) 0.057(2) -0.0017(14) -0.006(2) 0.0000(19)
O3 0.083(2) 0.0376(15) 0.054(2) -0.0015(15) 0.0041(19) -0.0037(16)
N1 0.0455(19) 0.0373(16) 0.050(2) 0.0015(15) 0.004(2) -0.001(2)
N2 0.0411(17) 0.0313(15) 0.0410(19) 0.0021(14) 0.0011(19) -0.0001(18)
C1 0.055(3) 0.040(2) 0.068(4) -0.007(2) 0.016(3) -0.009(3)
C2 0.039(2) 0.039(2) 0.044(2) 0.0006(19) 0.009(2) 0.000(2)
C3 0.067(3) 0.050(2) 0.084(4) -0.007(2) 0.005(4) -0.015(3)
C4 0.042(2) 0.0430(19) 0.039(2) 0.0012(18) 0.000(2) 0.006(2)
C5 0.053(2) 0.037(2) 0.047(3) 0.0097(18) 0.008(3) 0.008(2)
C6 0.051(3) 0.034(2) 0.049(3) 0.003(2) 0.014(3) 0.003(2)
C7 0.064(3) 0.042(2) 0.060(3) 0.007(2) 0.001(3) 0.011(2)

loop_
_atom_type_symbol
_atom_type_description
_atom_type_scat_dispersion_real
_atom_type_scat_dispersion_imag
_atom_type_scat_source
C C 0.0033 0.0016 'International Tables Vol C Tables 4.2.6.8 and 6.1.1.4'
H H 0.0000 0.0000 'International Tables Vol C Tables 4.2.6.8 and 6.1.1.4'
N N 0.0061 0.0033 'International Tables Vol C Tables 4.2.6.8 and 6.1.1.4'
O O 0.0106 0.0060 'International Tables Vol C Tables 4.2.6.8 and 6.1.1.4'

loop_
_geom_angle_atom_site_label_1
_geom_angle_atom_site_label_2
_geom_angle_atom_site_label_3
_geom_angle
_geom_angle_publ_flag
C5 N1 C2 110.0(3) y
C5 N1 C1 121.4(4) y
C2 N1 C1 128.5(4) y
C2 N2 C4 110.6(3) y
C2 N2 C6 127.7(4) y
C4 N2 C6 121.6(3) y
O1 C1 N1 118.0(4) y
O1 C1 C3 124.4(4) y
N1 C1 C3 117.6(4) y
O2 C2 N2 128.4(4) y
O2 C2 N1 128.5(4) y
N2 C2 N1 103.1(4) y
C1 C3 H3A 109.5 ?
C1 C3 H3B 109.5 ?
H3A C3 H3B 109.5 ?
C1 C3 H3C 109.5 ?
H3A C3 H3C 109.5 ?
H3B C3 H3C 109.5 ?
C5 C4 N2 107.6(4) y
C5 C4 H4 126.2 ?
N2 C4 H4 126.2 ?
C4 C5 N1 108.7(4) y
C4 C5 H5 125.6 ?
N1 C5 H5 125.6 ?
O3 C6 N2 118.0(4) y
O3 C6 C7 124.1(4) y
N2 C6 C7 117.9(4) y
C6 C7 H7A 109.5 ?
C6 C7 H7B 109.5 ?
H7A C7 H7B 109.5 ?
C6 C7 H7C 109.5 ?
H7A C7 H7C 109.5 ?
H7B C7 H7C 109.5 ?

loop_
_geom_bond_atom_site_label_1
_geom_bond_atom_site_label_2
_geom_bond_distance
_geom_bond_publ_flag
O1 C1 1.199(5) y
O2 C2 1.205(5) y
O3 C6 1.203(5) y
N1 C5 1.401(6) y
N1 C2 1.405(5) y
N1 C1 1.430(5) y
N2 C2 1.397(5) y
N2 C4 1.407(5) y
N2 C6 1.426(4) y
C1 C3 1.487(7) y
C3 H3A 0.9600 ?
C3 H3B 0.9600 ?
C3 H3C 0.9600 ?
C4 C5 1.319(5) y
C4 H4 0.9300 ?
C5 H5 0.9300 ?
C6 C7 1.485(7) y
C7 H7A 0.9600 ?
C7 H7B 0.9600 ?
C7 H7C 0.9600 ?

loop_
_geom_hbond_atom_site_label_D
_geom_hbond_atom_site_label_H
_geom_hbond_atom_site_label_A
_geom_hbond_site_symmetry_A
_geom_hbond_distance_DH
_geom_hbond_distance_HA
_geom_hbond_distance_DA
_geom_hbond_angle_DHA
_geom_hbond_publ_flag
C4 H4 O2 3_556 0.93 2.59 3.522(6) 174.7 y
C5 H5 O1 4_755 0.93 2.54 3.463(5) 169.8 y
C7 H7A O1 2_654 0.96 2.56 3.312(5) 135.0 y

loop_
_geom_torsion_atom_site_label_1
_geom_torsion_atom_site_label_2
_geom_torsion_atom_site_label_3
_geom_torsion_atom_site_label_4
_geom_torsion
_geom_torsion_publ_flag
C2 N1 C1 O1 -175.5(4) y
C5 N1 C1 O1 0.9(6) y
C2 N1 C1 C3 5.2(6) y
C5 N1 C1 C3 -178.5(4) y
C4 N2 C2 O2 178.5(4) ?
C6 N2 C2 O2 -2.5(7) ?
C4 N2 C2 N1 -0.8(4) ?
C6 N2 C2 N1 178.2(4) ?
C5 N1 C2 O2 -178.4(4) ?
C1 N1 C2 O2 -1.7(7) ?
C5 N1 C2 N2 0.9(4) ?
C1 N1 C2 N2 177.6(4) ?
C2 N2 C4 C5 0.4(4) ?
C6 N2 C4 C5 -178.7(3) ?
N2 C4 C5 N1 0.2(5) ?
C2 N1 C5 C4 -0.7(5) ?
C1 N1 C5 C4 -177.7(4) ?
C2 N2 C6 O3 175.8(4) y
C4 N2 C6 O3 -5.3(6) y
C2 N2 C6 C7 -5.4(6) y
C4 N2 C6 C7 173.5(4) y

loop_
_cod_related_entry_id
_cod_related_entry_database
_cod_related_entry_code
1 ChemSpider 9553635
